data_7251767
loop_
_publ_author_name
'Zhang, Minghui'
'Heinemann, Frank W.'
'Khusniyarov, Marat M.'

_publ_section_title
;
 Spin-crossover iron(ii) complexes featuring boronic acid and boronic
 ester groups: synthesis and magnetic properties
;
_journal_issue 15
_journal_name_full CrystEngComm
_journal_page_first 2355
_journal_page_last 2363
_journal_paper_doi 10.1039/D6CE00062B
_journal_volume 28
_journal_year 2026
_chemical_formula_moiety 'C40 H56 B2 Fe N10 O4, 2(Cl O4), 2(C4 H10 O)'
_chemical_formula_sum 'C48 H76 B2 Cl2 Fe N10 O14'
_chemical_formula_weight 1165.55
_chemical_properties_physical Air-sensitive,Moisture-sensitive
_space_group_crystal_system monoclinic
_space_group_IT_number 14
_space_group_name_Hall '-P 2yn'
_space_group_name_H-M_alt 'P 1 21/n 1'
_atom_sites_solution_hydrogens mixed
_atom_sites_solution_primary direct
_audit_creation_date 2022-06-22
_audit_creation_method
;
Olex2 1.2
(compiled 2018.05.29 svn.r3508 for OlexSys, GUI svn.r5506)
;
_audit_update_record
;
2025-10-13 deposited with the CCDC.	2026-03-02 downloaded from the CCDC.
;
_cell_angle_alpha 90
_cell_angle_beta 91.181(3)
_cell_angle_gamma 90
_cell_formula_units_Z 4
_cell_length_a 16.4968(12)
_cell_length_b 18.4483(13)
_cell_length_c 20.7114(16)
_cell_measurement_reflns_used 9502
_cell_measurement_temperature 100(2)
_cell_measurement_theta_max 30.43
_cell_measurement_theta_min 2.26
_cell_volume 6301.9(8)
_computing_cell_refinement 'SAINT V8.38A (Bruker AXS, 2016)'
_computing_data_collection 'Bruker APEX3 (Bruker AXS, 2015)'
_computing_data_reduction 'SAINT V8.38A (Bruker AXS, 2016)'
_computing_molecular_graphics 'SHELXTL 6.12 (Bruker AXS, 2002)'
_computing_publication_material 'Olex2 (Dolomanov et al., 2009)'
_computing_structure_refinement 'SHELXL-2018/3 (Sheldrick, 2015)'
_computing_structure_solution 'SHELX XT 2014/5 (Sheldrick, 2015)'
_diffrn_ambient_temperature 100(2)
_diffrn_measured_fraction_theta_full 0.998
_diffrn_measured_fraction_theta_max 0.998
_diffrn_measurement_device_type 'Bruker Kappa ImuS Duo Photon II CPAD'
_diffrn_measurement_method '\f and \w scans'
_diffrn_radiation_monochromator 'Quazar focussing montel optics'
_diffrn_radiation_source 'ImuS high brilliance micro-focus tube'
_diffrn_radiation_type MoK\a
_diffrn_radiation_wavelength 0.71073
_diffrn_reflns_av_R_equivalents 0.0652
_diffrn_reflns_av_unetI/netI 0.0211
_diffrn_reflns_Laue_measured_fraction_full 0.998
_diffrn_reflns_Laue_measured_fraction_max 0.998
_diffrn_reflns_limit_h_max 21
_diffrn_reflns_limit_h_min -21
_diffrn_reflns_limit_k_max 23
_diffrn_reflns_limit_k_min -23
_diffrn_reflns_limit_l_max 26
_diffrn_reflns_limit_l_min -26
_diffrn_reflns_number 281194
_diffrn_reflns_point_group_measured_fraction_full 0.998
_diffrn_reflns_point_group_measured_fraction_max 0.998
_diffrn_reflns_theta_full 25.242
_diffrn_reflns_theta_max 27.103
_diffrn_reflns_theta_min 2.208
_diffrn_standards_number 0
_exptl_absorpt_coefficient_mu 0.388
_exptl_absorpt_correction_T_max 0.7461
_exptl_absorpt_correction_T_min 0.6971
_exptl_absorpt_correction_type multi-scan'
_exptl_absorpt_process_details
;
SADABS-2016/2 (Bruker,2016/2) was used for absorption correction.
wR2(int) was 0.0930 before and 0.0637 after correction.
The Ratio of minimum to maximum transmission is 0.9343.
The \l/2 correction factor is Not present.
;
_exptl_crystal_colour orange
_exptl_crystal_density_diffrn 1.228
_exptl_crystal_description block
_exptl_crystal_F_000 2464
_exptl_crystal_recrystallization_method 'Re-crystallisation from solvent: methanol, diethyl ether'
_exptl_crystal_size_max 0.24
_exptl_crystal_size_mid 0.22
_exptl_crystal_size_min 0.18
_refine_diff_density_max 0.859
_refine_diff_density_min -0.641
_refine_diff_density_rms 0.076
_refine_ls_extinction_method none
_refine_ls_goodness_of_fit_ref 1.074
_refine_ls_hydrogen_treatment constr
_refine_ls_matrix_type full
_refine_ls_number_parameters 927
_refine_ls_number_reflns 13889
_refine_ls_number_restraints 695
_refine_ls_restrained_S_all 1.120
_refine_ls_R_factor_all 0.0704
_refine_ls_R_factor_gt 0.0573
_refine_ls_shift/su_max 0.001
_refine_ls_shift/su_mean 0.000
_refine_ls_structure_factor_coef Fsqd
_refine_ls_weighting_details 'w=1/[\s^2^(Fo^2^)+(0.0781P)^2^+9.2738P] where P=(Fo^2^+2Fc^2^)/3'
_refine_ls_weighting_scheme calc
_refine_ls_wR_factor_gt 0.1537
_refine_ls_wR_factor_ref 0.1648
_reflns_Friedel_coverage 0.000
_reflns_number_gt 11553
_reflns_number_total 13889
_reflns_threshold_expression 'I > 2\s(I)'
_cod_data_source_file d6ce00062b2.cif
_cod_data_source_block mmk2203
_cod_depositor_comments 'Adding full bibliography for 7251766--7251769.cif.'
_cod_database_code 7251767
_shelx_shelxl_version_number 2018/3
_shelx_space_group_comment
;
The symmetry employed for this shelxl refinement is uniquely defined
by the following loop, which should always be used as a source of
symmetry information in preference to the above space-group names.
They are only intended as comments.
;
_shelx_estimated_absorpt_t_max 0.933
_shelx_estimated_absorpt_t_min 0.913
_olex2_refinement_description
;
1. Fixed Uiso
 At 1.2 times of:
  All C(H) groups, All C(H,H) groups
 At 1.5 times of:
  All C(H,H,H) groups, All O(H) groups
2. Uiso/Uaniso restraints and constraints
C12 \\sim C13 \\sim C14 \\sim C15 \\sim C12A \\sim C13A \\sim C14A \\sim C15A:
within 2A with sigma of 0.01 and sigma for terminal atoms of 0.02
C17 \\sim C18 \\sim C19 \\sim C20 \\sim C17A \\sim C18A \\sim C19A \\sim C20A:
within 2A with sigma of 0.01 and sigma for terminal atoms of 0.02
C101 \\sim C102 \\sim O103 \\sim C104 \\sim C105 \\sim C111 \\sim C112 \\sim
O113 \\sim C114 \\sim C115: within 2A with sigma of 0.01 and sigma for terminal
atoms of 0.02
C201 \\sim C202 \\sim O203 \\sim C204 \\sim C205 \\sim C211 \\sim C212 \\sim
O213 \\sim C214 \\sim C215 \\sim C221 \\sim C222 \\sim O223 \\sim C224 \\sim
C225: within 2A with sigma of 0.01 and sigma for terminal atoms of 0.02
Uanis(C13) \\sim Ueq: with sigma of 0.01 and sigma for terminal atoms of 0.02
Uanis(C17) \\sim Ueq, Uanis(C18) \\sim Ueq, Uanis(C19) \\sim Ueq, Uanis(C20)
\\sim Ueq, Uanis(C17A) \\sim Ueq, Uanis(C18A) \\sim Ueq, Uanis(C19A) \\sim Ueq,
Uanis(C20A) \\sim Ueq: with sigma of 0.01 and sigma for terminal atoms of 0.02
Uanis(C201) \\sim Ueq, Uanis(C202) \\sim Ueq, Uanis(O203) \\sim Ueq,
Uanis(C204) \\sim Ueq, Uanis(C205) \\sim Ueq, Uanis(C211) \\sim Ueq,
Uanis(C212) \\sim Ueq, Uanis(O213) \\sim Ueq, Uanis(C214) \\sim Ueq,
Uanis(C215) \\sim Ueq, Uanis(C221) \\sim Ueq, Uanis(C222) \\sim Ueq,
Uanis(O223) \\sim Ueq, Uanis(C224) \\sim Ueq, Uanis(C225) \\sim Ueq: with sigma
of 0.01 and sigma for terminal atoms of 0.02
3. Same fragment restrains
{C32, C33, C34, C35} sigma for 1-2: 0.02, 1-3: 0.04
as
{C17A, C18A, C19A, C20A}
{C101, C102, O103, C104, C105} sigma for 1-2: 0.02, 1-3: 0.04
as
{C111, C112, O113, C114, C115}
{C101, C102, O103, C104, C105} sigma for 1-2: 0.02, 1-3: 0.04
as
{C201, C202, O203, C204, C205}
{C101, C102, O103, C104, C105} sigma for 1-2: 0.02, 1-3: 0.04
as
{C211, C212, O213, C214, C215}
{C101, C102, O103, C104, C105} sigma for 1-2: 0.02, 1-3: 0.04
as
{C221, C222, O223, C224, C225}
4. Others
 1*[Sof(C201)+Sof(H20G)+Sof(H20H)+Sof(H20I)+Sof(C202)+Sof(H20J)+Sof(H20K)+
 Sof(O203)+Sof(C204)+Sof(H20L)+Sof(H20M)+Sof(C205)+Sof(H20N)+Sof(H20O)+
 Sof(H20P)]+1*[Sof(C211)+Sof(H21A)+Sof(H21B)+Sof(H21C)+Sof(C212)+Sof(H21D)+
 Sof(H21E)+Sof(O213)+Sof(C214)+Sof(H21F)+Sof(H21G)+Sof(C215)+Sof(H21H)+
 Sof(H21I)+Sof(H21J)]+1*[Sof(C221)+Sof(H22A)+Sof(H22B)+Sof(H22C)+Sof(C222)+
 Sof(H22D)+Sof(H22E)+Sof(O223)+Sof(C224)+Sof(H22F)+Sof(H22G)+Sof(C225)+
 Sof(H22H)+Sof(H22I)+Sof(H22J)]=1 with esd of 0.001
 Sof(C12A)=Sof(C13A)=Sof(H13D)=Sof(H13E)=Sof(H13F)=Sof(C14A)=Sof(H14D)=
 Sof(H14E)=Sof(H14F)=Sof(C15A)=Sof(H15D)=Sof(H15E)=Sof(H15F)=1-FVAR(1)
 Sof(C12)=Sof(C13)=Sof(H13A)=Sof(H13B)=Sof(H13C)=Sof(C14)=Sof(H14A)=Sof(H14B)=
 Sof(H14C)=Sof(C15)=Sof(H15A)=Sof(H15B)=Sof(H15C)=FVAR(1)
 Sof(C17A)=Sof(C18A)=Sof(H18D)=Sof(H18E)=Sof(H18F)=Sof(C19A)=Sof(H19D)=
 Sof(H19E)=Sof(H19F)=Sof(C20A)=Sof(H20D)=Sof(H20E)=Sof(H20F)=1-FVAR(2)
 Sof(C17)=Sof(C18)=Sof(H18A)=Sof(H18B)=Sof(H18C)=Sof(C19)=Sof(H19A)=Sof(H19B)=
 Sof(H19C)=Sof(C20)=Sof(H20A)=Sof(H20B)=Sof(H20C)=FVAR(2)
 Sof(C111)=Sof(H11A)=Sof(H11B)=Sof(H11C)=Sof(C112)=Sof(H11D)=Sof(H11E)=
 Sof(O113)=Sof(C114)=Sof(H11F)=Sof(H11G)=Sof(C115)=Sof(H11H)=Sof(H11I)=
 Sof(H11J)=1-FVAR(3)
 Sof(C101)=Sof(H10A)=Sof(H10B)=Sof(H10C)=Sof(C102)=Sof(H10D)=Sof(H10E)=
 Sof(O103)=Sof(C104)=Sof(H10F)=Sof(H10G)=Sof(C105)=Sof(H10H)=Sof(H10I)=
 Sof(H10J)=FVAR(3)
 Sof(C201)=Sof(H20G)=Sof(H20H)=Sof(H20I)=Sof(C202)=Sof(H20J)=Sof(H20K)=
 Sof(O203)=Sof(C204)=Sof(H20L)=Sof(H20M)=Sof(C205)=Sof(H20N)=Sof(H20O)=
 Sof(H20P)=FVAR(4)
 Sof(C211)=Sof(H21A)=Sof(H21B)=Sof(H21C)=Sof(C212)=Sof(H21D)=Sof(H21E)=
 Sof(O213)=Sof(C214)=Sof(H21F)=Sof(H21G)=Sof(C215)=Sof(H21H)=Sof(H21I)=
 Sof(H21J)=FVAR(5)
 Sof(C221)=Sof(H22A)=Sof(H22B)=Sof(H22C)=Sof(C222)=Sof(H22D)=Sof(H22E)=
 Sof(O223)=Sof(C224)=Sof(H22F)=Sof(H22G)=Sof(C225)=Sof(H22H)=Sof(H22I)=
 Sof(H22J)=FVAR(6)
5.a Riding coordinates:
 O1(H1), O3(H3)
5.b Secondary CH2 refined with riding coordinates:
 C102(H10D,H10E), C104(H10F,H10G), C112(H11D,H11E), C114(H11F,H11G), C202(H20J,
 H20K), C204(H20L,H20M), C212(H21D,H21E), C214(H21F,H21G), C222(H22D,H22E),
 C224(H22F,H22G)
5.c Me refined with riding coordinates:
 C101(H10A,H10B,H10C), C105(H10H,H10I,H10J), C111(H11A,H11B,H11C), C115(H11H,
 H11I,H11J), C201(H20G,H20H,H20I), C205(H20N,H20O,H20P), C211(H21A,H21B,H21C),
 C215(H21H,H21I,H21J), C221(H22A,H22B,H22C), C225(H22H,H22I,H22J)
5.d Aromatic/amide H refined with riding coordinates:
 C1(H1A), C3(H3A), C5(H5), C7(H7), C9(H9), C11(H11), C21(H21), C23(H23),
 C25(H25), C27(H27), C29(H29), C31(H31)
5.e Idealised Me refined as rotating group:
 C13(H13A,H13B,H13C), C14(H14A,H14B,H14C), C15(H15A,H15B,H15C), C13A(H13D,H13E,
 H13F), C14A(H14D,H14E,H14F), C15A(H15D,H15E,H15F), C16(H16A,H16B,H16C),
 C18(H18A,H18B,H18C), C19(H19A,H19B,H19C), C20(H20A,H20B,H20C), C18A(H18D,H18E,
 H18F), C19A(H19D,H19E,H19F), C20A(H20D,H20E,H20F), C33(H33A,H33B,H33C),
 C34(H34A,H34B,H34C), C35(H35A,H35B,H35C), C36(H36A,H36B,H36C), C38(H38A,H38B,
 H38C), C39(H39A,H39B,H39C), C40(H40A,H40B,H40C)
;
_olex2_submission_special_instructions 'No special instructions were received'

loop_
_space_group_symop_operation_xyz
'x, y, z'
'-x+1/2, y+1/2, -z+1/2'
'-x, -y, -z'
'x-1/2, -y-1/2, z-1/2'

loop_
_atom_site_label
_atom_site_type_symbol
_atom_site_fract_x
_atom_site_fract_y
_atom_site_fract_z
_atom_site_U_iso_or_equiv
_atom_site_adp_type
_atom_site_occupancy
_atom_site_site_symmetry_order
_atom_site_calc_flag
_atom_site_refinement_flags_posn
_atom_site_refinement_flags_adp
_atom_site_refinement_flags_occupancy
_atom_site_disorder_assembly
_atom_site_disorder_group
Fe1 Fe 0.52610(2) 0.69321(2) 0.30357(2) 0.02008(10) Uani 1 1 d . . . . .
O1 O 0.63702(13) 0.43330(10) 0.54207(9) 0.0319(4) Uani 1 1 d . . . . .
H1 H 0.639006 0.478903 0.559595 0.048 Uiso 1 1 d R . . . .
O2 O 0.59430(13) 0.36285(9) 0.45378(10) 0.0332(4) Uani 1 1 d . . . . .
O3 O 0.49790(13) 0.99583(12) 0.09111(11) 0.0406(5) Uani 1 1 d . . . . .
H3 H 0.544769 1.000121 0.118521 0.061 Uiso 1 1 d R . . . .
O4 O 0.37736(11) 0.93041(11) 0.07351(9) 0.0333(4) Uani 1 1 d . . . . .
N1 N 0.50969(13) 0.61174(13) 0.24203(10) 0.0272(5) Uani 1 1 d . . . . .
N2 N 0.51566(13) 0.54555(12) 0.27222(10) 0.0259(4) Uani 1 1 d . . . . .
N3 N 0.54736(11) 0.61322(10) 0.35918(9) 0.0182(4) Uani 1 1 d . . . . .
N4 N 0.57053(13) 0.69738(11) 0.43569(10) 0.0250(4) Uani 1 1 d . . . . .
N5 N 0.54681(12) 0.74453(11) 0.38714(11) 0.0242(4) Uani 1 1 d . . . . .
N6 N 0.63743(12) 0.71686(11) 0.27634(10) 0.0242(4) Uani 1 1 d . . . . .
N7 N 0.63915(12) 0.77537(12) 0.23526(11) 0.0263(5) Uani 1 1 d . . . . .
N8 N 0.50407(12) 0.77046(12) 0.24517(10) 0.0243(4) Uani 1 1 d . . . . .
N9 N 0.37326(12) 0.74687(12) 0.26534(11) 0.0261(5) Uani 1 1 d . . . . .
N10 N 0.40666(12) 0.69755(11) 0.30822(10) 0.0232(4) Uani 1 1 d . . . . .
B1 B 0.60556(18) 0.42869(15) 0.48169(14) 0.0249(6) Uani 1 1 d . . . . .
B2 B 0.44973(18) 0.93825(18) 0.10273(16) 0.0314(7) Uani 1 1 d . . . . .
C1 C 0.4776(2) 0.5970(2) 0.18403(14) 0.0451(8) Uani 1 1 d . . . . .
H1A H 0.466964 0.632335 0.151566 0.054 Uiso 1 1 calc R . . . .
C2 C 0.4616(2) 0.5227(2) 0.17689(15) 0.0560(10) Uani 1 1 d . . . . .
C3 C 0.48626(19) 0.49138(18) 0.23382(14) 0.0397(7) Uani 1 1 d . . . . .
H3A H 0.483402 0.441378 0.244519 0.048 Uiso 1 1 calc R . . . .
C4 C 0.54037(14) 0.54552(13) 0.33710(11) 0.0205(5) Uani 1 1 d . . . . .
C5 C 0.55573(14) 0.48543(13) 0.37472(12) 0.0222(5) Uani 1 1 d . . . . .
H5 H 0.549918 0.437947 0.357498 0.027 Uiso 1 1 calc R . . . .
C6 C 0.58021(14) 0.49630(12) 0.43919(12) 0.0200(4) Uani 1 1 d . . . . .
C7 C 0.58598(14) 0.56723(12) 0.46319(11) 0.0213(5) Uani 1 1 d . . . . .
H7 H 0.601249 0.576228 0.506940 0.026 Uiso 1 1 calc R . . . .
C8 C 0.56877(14) 0.62354(12) 0.42125(11) 0.0198(4) Uani 1 1 d . . . . .
C9 C 0.5886(2) 0.73327(15) 0.49138(15) 0.0391(7) Uani 1 1 d . . . . .
H9 H 0.606460 0.712160 0.531031 0.047 Uiso 1 1 calc R . . . .
C10 C 0.5764(2) 0.80580(15) 0.47970(17) 0.0456(8) Uani 1 1 d . . . . .
C11 C 0.55046(18) 0.80978(14) 0.41452(15) 0.0336(6) Uani 1 1 d . . . . .
H11 H 0.537217 0.853683 0.392767 0.040 Uiso 1 1 calc R . . . .
C12 C 0.4418(6) 0.4703(6) 0.1181(4) 0.0507(19) Uani 0.500(7) 1 d . U P A 1
C13 C 0.5147(5) 0.4529(5) 0.0755(3) 0.059(2) Uani 0.500(7) 1 d . U P A 1
H13A H 0.554677 0.424609 0.100442 0.089 Uiso 0.500(7) 1 calc GR . P A 1
H13B H 0.539573 0.498163 0.061037 0.089 Uiso 0.500(7) 1 calc GR . P A 1
H13C H 0.496245 0.424782 0.037797 0.089 Uiso 0.500(7) 1 calc GR . P A 1
C14 C 0.3804(6) 0.5164(6) 0.0807(4) 0.070(2) Uani 0.500(7) 1 d . U P A 1
H14A H 0.406182 0.561718 0.067271 0.105 Uiso 0.500(7) 1 calc GR . P A 1
H14B H 0.334545 0.527487 0.108361 0.105 Uiso 0.500(7) 1 calc GR . P A 1
H14C H 0.361069 0.489822 0.042474 0.105 Uiso 0.500(7) 1 calc GR . P A 1
C15 C 0.4016(6) 0.3990(5) 0.1414(3) 0.0416(19) Uani 0.500(7) 1 d . U P A 1
H15A H 0.443570 0.365659 0.157501 0.062 Uiso 0.500(7) 1 calc GR . P A 1
H15B H 0.371782 0.376422 0.105231 0.062 Uiso 0.500(7) 1 calc GR . P A 1
H15C H 0.363994 0.409990 0.176082 0.062 Uiso 0.500(7) 1 calc GR . P A 1
C12A C 0.4052(6) 0.4972(6) 0.1203(4) 0.056(2) Uani 0.500(7) 1 d . U P A 2
C13A C 0.4434(8) 0.5245(9) 0.0572(4) 0.104(3) Uani 0.500(7) 1 d . U P A 2
H13D H 0.423269 0.573300 0.047394 0.156 Uiso 0.500(7) 1 calc GR . P A 2
H13E H 0.428566 0.491650 0.021729 0.156 Uiso 0.500(7) 1 calc GR . P A 2
H13F H 0.502534 0.525784 0.062646 0.156 Uiso 0.500(7) 1 calc GR . P A 2
C14A C 0.3191(5) 0.5184(5) 0.1249(4) 0.059(2) Uani 0.500(7) 1 d . U P A 2
H14D H 0.314872 0.571401 0.124918 0.089 Uiso 0.500(7) 1 calc GR . P A 2
H14E H 0.297034 0.499192 0.165019 0.089 Uiso 0.500(7) 1 calc GR . P A 2
H14F H 0.288412 0.498737 0.087916 0.089 Uiso 0.500(7) 1 calc GR . P A 2
C15A C 0.4183(9) 0.4192(7) 0.1184(7) 0.090(3) Uani 0.500(7) 1 d . U P A 2
H15D H 0.473431 0.409155 0.104179 0.134 Uiso 0.500(7) 1 calc GR . P A 2
H15E H 0.379085 0.397055 0.088155 0.134 Uiso 0.500(7) 1 calc GR . P A 2
H15F H 0.411052 0.398813 0.161617 0.134 Uiso 0.500(7) 1 calc GR . P A 2
C16 C 0.6225(2) 0.29853(15) 0.48583(17) 0.0442(8) Uani 1 1 d . . . . .
H16A H 0.606709 0.255953 0.460209 0.066 Uiso 1 1 calc GR . . . .
H16B H 0.598273 0.295397 0.528560 0.066 Uiso 1 1 calc GR . . . .
H16C H 0.681647 0.300246 0.490640 0.066 Uiso 1 1 calc GR . . . .
C17 C 0.5840(4) 0.8670(4) 0.5286(3) 0.0607(16) Uani 0.816(8) 1 d . U P B 1
C18 C 0.6130(6) 0.8380(3) 0.5938(3) 0.083(2) Uani 0.816(8) 1 d . U P B 1
H18A H 0.618307 0.878184 0.624587 0.124 Uiso 0.816(8) 1 calc GR . P B 1
H18B H 0.665791 0.814329 0.589236 0.124 Uiso 0.816(8) 1 calc GR . P B 1
H18C H 0.573691 0.802794 0.609760 0.124 Uiso 0.816(8) 1 calc GR . P B 1
C19 C 0.6468(5) 0.9214(3) 0.5020(3) 0.081(2) Uani 0.816(8) 1 d . U P B 1
H19A H 0.631217 0.934946 0.457699 0.122 Uiso 0.816(8) 1 calc GR . P B 1
H19B H 0.700560 0.898856 0.502284 0.122 Uiso 0.816(8) 1 calc GR . P B 1
H19C H 0.648175 0.964861 0.529237 0.122 Uiso 0.816(8) 1 calc GR . P B 1
C20 C 0.5033(4) 0.9058(3) 0.5343(3) 0.0768(19) Uani 0.816(8) 1 d . U P B 1
H20A H 0.484083 0.921197 0.491372 0.115 Uiso 0.816(8) 1 calc GR . P B 1
H20B H 0.510130 0.948371 0.562186 0.115 Uiso 0.816(8) 1 calc GR . P B 1
H20C H 0.463560 0.872847 0.553072 0.115 Uiso 0.816(8) 1 calc GR . P B 1
C17A C 0.6053(17) 0.8700(19) 0.5190(16) 0.068(4) Uani 0.184(8) 1 d D U P B 2
C18A C 0.6732(17) 0.8529(11) 0.5677(13) 0.065(4) Uani 0.184(8) 1 d D U P B 2
H18D H 0.725094 0.851595 0.545569 0.098 Uiso 0.184(8) 1 calc GR . P B 2
H18E H 0.663025 0.805660 0.587599 0.098 Uiso 0.184(8) 1 calc GR . P B 2
H18F H 0.675015 0.890422 0.601173 0.098 Uiso 0.184(8) 1 calc GR . P B 2
C19A C 0.607(2) 0.9410(13) 0.4812(14) 0.089(5) Uani 0.184(8) 1 d D U P B 2
H19D H 0.554699 0.949009 0.459765 0.133 Uiso 0.184(8) 1 calc GR . P B 2
H19E H 0.649692 0.938330 0.448777 0.133 Uiso 0.184(8) 1 calc GR . P B 2
H19F H 0.619213 0.981149 0.510939 0.133 Uiso 0.184(8) 1 calc GR . P B 2
C20A C 0.5259(18) 0.8759(17) 0.5574(15) 0.091(5) Uani 0.184(8) 1 d D U P B 2
H20D H 0.481211 0.854030 0.532194 0.136 Uiso 0.184(8) 1 calc GR . P B 2
H20E H 0.513703 0.927016 0.565506 0.136 Uiso 0.184(8) 1 calc GR . P B 2
H20F H 0.532409 0.850258 0.598584 0.136 Uiso 0.184(8) 1 calc GR . P B 2
C21 C 0.71445(14) 0.70015(14) 0.28774(12) 0.0242(5) Uani 1 1 d . . . . .
H21 H 0.732323 0.661629 0.314943 0.029 Uiso 1 1 calc R . . . .
C22 C 0.76680(14) 0.74721(14) 0.25409(13) 0.0269(5) Uani 1 1 d . . . . .
C23 C 0.71688(15) 0.79406(15) 0.22138(13) 0.0280(5) Uani 1 1 d . . . . .
H23 H 0.733196 0.832519 0.194046 0.034 Uiso 1 1 calc R . . . .
C24 C 0.56423(14) 0.80357(14) 0.21495(13) 0.0250(5) Uani 1 1 d . . . . .
C25 C 0.55144(15) 0.85760(15) 0.16964(13) 0.0277(5) Uani 1 1 d . . . . .
H25 H 0.595673 0.880894 0.149568 0.033 Uiso 1 1 calc R . . . .
C26 C 0.47144(15) 0.87688(15) 0.15428(13) 0.0276(5) Uani 1 1 d . . . . .
C27 C 0.40783(15) 0.84093(15) 0.18460(13) 0.0284(5) Uani 1 1 d . . . . .
H27 H 0.352882 0.852211 0.174283 0.034 Uiso 1 1 calc R . . . .
C28 C 0.42744(14) 0.78870(14) 0.22984(12) 0.0252(5) Uani 1 1 d . . . . .
C29 C 0.29079(14) 0.74140(15) 0.26336(13) 0.0272(5) Uani 1 1 d . . . . .
H29 H 0.254618 0.769605 0.237411 0.033 Uiso 1 1 calc R . . . .
C30 C 0.26963(15) 0.68789(14) 0.30558(12) 0.0248(5) Uani 1 1 d . . . . .
C31 C 0.34424(14) 0.66256(14) 0.33226(12) 0.0237(5) Uani 1 1 d . . . . .
H31 H 0.348783 0.625058 0.363566 0.028 Uiso 1 1 calc R . . . .
C32 C 0.85851(15) 0.74490(16) 0.25503(15) 0.0339(6) Uani 1 1 d D . . . .
C33 C 0.8892(2) 0.7432(3) 0.32546(19) 0.0602(11) Uani 1 1 d D . . . .
H33A H 0.948586 0.742016 0.326605 0.090 Uiso 1 1 calc GR . . . .
H33B H 0.868215 0.699850 0.346814 0.090 Uiso 1 1 calc GR . . . .
H33C H 0.870334 0.786568 0.347956 0.090 Uiso 1 1 calc GR . . . .
C34 C 0.8852(2) 0.6761(2) 0.2200(2) 0.0563(10) Uani 1 1 d D . . . .
H34A H 0.944518 0.673593 0.220218 0.084 Uiso 1 1 calc GR . . . .
H34B H 0.864532 0.677181 0.175281 0.084 Uiso 1 1 calc GR . . . .
H34C H 0.863531 0.633482 0.242008 0.084 Uiso 1 1 calc GR . . . .
C35 C 0.89232(18) 0.81137(19) 0.2209(2) 0.0485(9) Uani 1 1 d D . . . .
H35A H 0.951642 0.808583 0.220796 0.073 Uiso 1 1 calc GR . . . .
H35B H 0.875737 0.855323 0.243703 0.073 Uiso 1 1 calc GR . . . .
H35C H 0.871291 0.812883 0.176333 0.073 Uiso 1 1 calc GR . . . .
C36 C 0.34811(18) 0.97989(18) 0.02468(14) 0.0394(7) Uani 1 1 d . . . . .
H36A H 0.295704 0.999744 0.037390 0.059 Uiso 1 1 calc GR . . . .
H36B H 0.341595 0.954135 -0.016487 0.059 Uiso 1 1 calc GR . . . .
H36C H 0.387114 1.019492 0.019861 0.059 Uiso 1 1 calc GR . . . .
C37 C 0.18658(15) 0.66004(16) 0.32106(14) 0.0301(6) Uani 1 1 d . . . . .
C38 C 0.12285(19) 0.6969(3) 0.2779(2) 0.0626(12) Uani 1 1 d . . . . .
H38A H 0.069219 0.677040 0.287090 0.094 Uiso 1 1 calc GR . . . .
H38B H 0.135326 0.688225 0.232499 0.094 Uiso 1 1 calc GR . . . .
H38C H 0.123078 0.749175 0.286408 0.094 Uiso 1 1 calc GR . . . .
C39 C 0.16912(19) 0.6756(2) 0.39209(16) 0.0441(7) Uani 1 1 d . . . . .
H39A H 0.115535 0.656512 0.402558 0.066 Uiso 1 1 calc GR . . . .
H39B H 0.170198 0.728049 0.399556 0.066 Uiso 1 1 calc GR . . . .
H39C H 0.210474 0.652187 0.419597 0.066 Uiso 1 1 calc GR . . . .
C40 C 0.18379(19) 0.57821(19) 0.30957(18) 0.0456(8) Uani 1 1 d . . . . .
H40A H 0.130002 0.559715 0.320208 0.068 Uiso 1 1 calc GR . . . .
H40B H 0.224939 0.554444 0.337020 0.068 Uiso 1 1 calc GR . . . .
H40C H 0.194641 0.568025 0.264121 0.068 Uiso 1 1 calc GR . . . .
Cl1 Cl 0.72230(4) 0.00198(4) 0.15047(3) 0.03026(15) Uani 1 1 d . . . . .
O11 O 0.63854(13) 0.01862(13) 0.16504(12) 0.0469(6) Uani 1 1 d . . . . .
O12 O 0.76736(18) -0.00993(18) 0.20898(12) 0.0657(8) Uani 1 1 d . . . . .
O13 O 0.72458(14) -0.06177(11) 0.11059(11) 0.0411(5) Uani 1 1 d . . . . .
O14 O 0.75588(13) 0.06225(11) 0.11677(10) 0.0370(5) Uani 1 1 d . . . . .
Cl2 Cl 0.65817(4) 0.60872(4) 0.65632(3) 0.03318(16) Uani 1 1 d . . . . .
O21 O 0.58537(14) 0.64388(14) 0.67424(16) 0.0634(8) Uani 1 1 d . . . . .
O22 O 0.71412(14) 0.60408(13) 0.70889(11) 0.0471(6) Uani 1 1 d . . . . .
O23 O 0.63788(16) 0.53732(14) 0.63476(14) 0.0582(7) Uani 1 1 d . . . . .
O24 O 0.69471(17) 0.6494(2) 0.60564(17) 0.0823(11) Uani 1 1 d . . . . .
C101 C 0.5845(5) 0.9808(3) 0.3143(3) 0.070(2) Uani 0.686(7) 1 d D U P C 1
H10A H 0.615553 1.013276 0.286643 0.105 Uiso 0.686(7) 1 calc R . P C 1
H10B H 0.595648 0.992807 0.359710 0.105 Uiso 0.686(7) 1 calc R . P C 1
H10C H 0.600383 0.930515 0.306146 0.105 Uiso 0.686(7) 1 calc R . P C 1
C102 C 0.4981(6) 0.9896(6) 0.3000(6) 0.059(2) Uani 0.686(7) 1 d D U P C 1
H10D H 0.485292 0.977263 0.254356 0.071 Uiso 0.686(7) 1 calc R . P C 1
H10E H 0.480525 1.039988 0.308293 0.071 Uiso 0.686(7) 1 calc R . P C 1
O103 O 0.4588(4) 0.9386(3) 0.3441(2) 0.0594(13) Uani 0.686(7) 1 d D U P C 1
C104 C 0.3734(5) 0.9388(4) 0.3361(4) 0.0636(16) Uani 0.686(7) 1 d D U P C 1
H10F H 0.358054 0.926475 0.291007 0.076 Uiso 0.686(7) 1 calc R . P C 1
H10G H 0.351583 0.987473 0.346008 0.076 Uiso 0.686(7) 1 calc R . P C 1
C105 C 0.3381(4) 0.8811(4) 0.3836(5) 0.068(2) Uani 0.686(7) 1 d D U P C 1
H10H H 0.278871 0.880166 0.379060 0.103 Uiso 0.686(7) 1 calc R . P C 1
H10I H 0.359927 0.833142 0.373349 0.103 Uiso 0.686(7) 1 calc R . P C 1
H10J H 0.353480 0.893911 0.428143 0.103 Uiso 0.686(7) 1 calc R . P C 1
C111 C 0.5207(13) 0.9886(17) 0.3077(13) 0.069(5) Uani 0.314(7) 1 d D U P C 2
H11A H 0.535730 1.026102 0.276610 0.103 Uiso 0.314(7) 1 calc R . P C 2
H11B H 0.539025 1.003065 0.351111 0.103 Uiso 0.314(7) 1 calc R . P C 2
H11C H 0.546456 0.942657 0.296095 0.103 Uiso 0.314(7) 1 calc R . P C 2
C112 C 0.4382(10) 0.9802(7) 0.3066(7) 0.064(2) Uani 0.314(7) 1 d D U P C 2
H11D H 0.418980 0.965690 0.262863 0.077 Uiso 0.314(7) 1 calc R . P C 2
H11E H 0.411519 1.026346 0.318105 0.077 Uiso 0.314(7) 1 calc R . P C 2
O113 O 0.4188(8) 0.9240(6) 0.3535(6) 0.062(2) Uani 0.314(7) 1 d D U P C 2
C114 C 0.3365(9) 0.9124(9) 0.3614(8) 0.059(3) Uani 0.314(7) 1 d D U P C 2
H11F H 0.311291 0.894850 0.320576 0.071 Uiso 0.314(7) 1 calc R . P C 2
H11G H 0.309654 0.958213 0.373744 0.071 Uiso 0.314(7) 1 calc R . P C 2
C115 C 0.3267(11) 0.8532(10) 0.4170(10) 0.080(4) Uani 0.314(7) 1 d D U P C 2
H11H H 0.268925 0.844035 0.423632 0.120 Uiso 0.314(7) 1 calc R . P C 2
H11I H 0.353319 0.808131 0.404260 0.120 Uiso 0.314(7) 1 calc R . P C 2
H11J H 0.351689 0.871249 0.457223 0.120 Uiso 0.314(7) 1 calc R . P C 2
C201 C 0.6484(10) 0.6617(10) 0.0869(7) 0.104(4) Uani 0.407(5) 1 d D U P D 1
H20G H 0.707087 0.668098 0.083084 0.156 Uiso 0.407(5) 1 calc R . P D 1
H20H H 0.633338 0.668226 0.132085 0.156 Uiso 0.407(5) 1 calc R . P D 1
H20I H 0.633154 0.612898 0.072571 0.156 Uiso 0.407(5) 1 calc R . P D 1
C202 C 0.6094(7) 0.7113(6) 0.0498(5) 0.069(3) Uani 0.407(5) 1 d D U P D 1
H20J H 0.624987 0.705246 0.004236 0.083 Uiso 0.407(5) 1 calc R . P D 1
H20K H 0.625171 0.760682 0.063867 0.083 Uiso 0.407(5) 1 calc R . P D 1
O203 O 0.5195(6) 0.7022(4) 0.0552(3) 0.078(2) Uani 0.407(5) 1 d D U P D 1
C204 C 0.4724(9) 0.7471(7) 0.0186(6) 0.088(3) Uani 0.407(5) 1 d D U P D 1
H20L H 0.473719 0.732615 -0.027442 0.106 Uiso 0.407(5) 1 calc R . P D 1
H20M H 0.491705 0.797733 0.022488 0.106 Uiso 0.407(5) 1 calc R . P D 1
C205 C 0.3763(11) 0.7392(14) 0.0473(12) 0.147(5) Uani 0.407(5) 1 d D U P D 1
H20N H 0.339538 0.770744 0.022276 0.220 Uiso 0.407(5) 1 calc R . P D 1
H20O H 0.358149 0.688797 0.043144 0.220 Uiso 0.407(5) 1 calc R . P D 1
H20P H 0.376041 0.753576 0.092815 0.220 Uiso 0.407(5) 1 calc R . P D 1
C211 C 0.2924(12) 0.7836(12) -0.0153(8) 0.094(6) Uani 0.267(5) 1 d D U P E 2
H21A H 0.238524 0.805663 -0.013075 0.140 Uiso 0.267(5) 1 calc R . P E 2
H21B H 0.330462 0.818606 -0.033409 0.140 Uiso 0.267(5) 1 calc R . P E 2
H21C H 0.289724 0.740497 -0.042871 0.140 Uiso 0.267(5) 1 calc R . P E 2
C212 C 0.3191(11) 0.7637(12) 0.0470(8) 0.088(4) Uani 0.267(5) 1 d D U P E 2
H21D H 0.285645 0.725639 0.067014 0.106 Uiso 0.267(5) 1 calc R . P E 2
H21E H 0.327193 0.805299 0.076664 0.106 Uiso 0.267(5) 1 calc R . P E 2
O213 O 0.3973(10) 0.7354(10) 0.0183(7) 0.101(3) Uani 0.267(5) 1 d D U P E 2
C214 C 0.4603(10) 0.7206(11) 0.0631(7) 0.077(3) Uani 0.267(5) 1 d D U P E 2
H21F H 0.459976 0.668919 0.076015 0.092 Uiso 0.267(5) 1 calc R . P E 2
H21G H 0.455478 0.751077 0.102124 0.092 Uiso 0.267(5) 1 calc R . P E 2
C215 C 0.5412(12) 0.7400(11) 0.0250(8) 0.081(4) Uani 0.267(5) 1 d D U P E 2
H21H H 0.588711 0.731056 0.053063 0.122 Uiso 0.267(5) 1 calc R . P E 2
H21I H 0.544420 0.709521 -0.013683 0.122 Uiso 0.267(5) 1 calc R . P E 2
H21J H 0.539953 0.791111 0.012246 0.122 Uiso 0.267(5) 1 calc R . P E 2
C221 C 0.6898(9) 0.4573(9) 0.1280(7) 0.092(5) Uani 0.328(5) 1 d D U P F 3
H22A H 0.706733 0.428793 0.165842 0.138 Uiso 0.328(5) 1 calc R . P F 3
H22B H 0.633147 0.446351 0.116760 0.138 Uiso 0.328(5) 1 calc R . P F 3
H22C H 0.724175 0.445119 0.091522 0.138 Uiso 0.328(5) 1 calc R . P F 3
C222 C 0.6971(14) 0.5269(10) 0.1413(8) 0.115(5) Uani 0.328(5) 1 d D U P F 3
H22D H 0.754220 0.537272 0.153610 0.138 Uiso 0.328(5) 1 calc R . P F 3
H22E H 0.663259 0.538503 0.178829 0.138 Uiso 0.328(5) 1 calc R . P F 3
O223 O 0.6737(9) 0.5727(8) 0.0887(6) 0.119(4) Uani 0.328(5) 1 d D U P F 3
C224 C 0.6751(16) 0.6434(10) 0.1049(10) 0.112(5) Uani 0.328(5) 1 d D U P F 3
H22F H 0.708688 0.651630 0.144365 0.135 Uiso 0.328(5) 1 calc R . P F 3
H22G H 0.619643 0.661939 0.112076 0.135 Uiso 0.328(5) 1 calc R . P F 3
C225 C 0.7137(16) 0.6805(12) 0.0446(10) 0.130(5) Uani 0.328(5) 1 d D U P F 3
H22H H 0.717345 0.732921 0.051880 0.196 Uiso 0.328(5) 1 calc R . P F 3
H22I H 0.768064 0.660774 0.038246 0.196 Uiso 0.328(5) 1 calc R . P F 3
H22J H 0.679701 0.671004 0.006205 0.196 Uiso 0.328(5) 1 calc R . P F 3

loop_
_atom_site_aniso_label
_atom_site_aniso_U_11
_atom_site_aniso_U_22
_atom_site_aniso_U_33
_atom_site_aniso_U_23
_atom_site_aniso_U_13
_atom_site_aniso_U_12
Fe1 0.01365(16) 0.02453(18) 0.02197(18) 0.00748(13) -0.00206(12) 0.00044(12)
O1 0.0472(12) 0.0174(8) 0.0305(10) 0.0024(7) -0.0107(8) 0.0039(8)
O2 0.0449(11) 0.0152(8) 0.0389(11) -0.0015(7) -0.0106(9) 0.0033(8)
O3 0.0317(11) 0.0416(12) 0.0484(12) 0.0213(10) -0.0022(9) -0.0021(9)
O4 0.0238(9) 0.0440(11) 0.0319(10) 0.0181(9) -0.0046(7) 0.0019(8)
N1 0.0203(10) 0.0404(12) 0.0208(10) 0.0059(9) -0.0010(8) -0.0034(9)
N2 0.0256(11) 0.0316(11) 0.0205(10) -0.0023(8) -0.0016(8) -0.0027(9)
N3 0.0130(8) 0.0212(9) 0.0204(9) -0.0003(7) -0.0018(7) 0.0020(7)
N4 0.0315(11) 0.0166(9) 0.0265(10) 0.0006(8) -0.0097(9) 0.0053(8)
N5 0.0218(10) 0.0186(9) 0.0319(11) 0.0069(8) -0.0047(8) 0.0034(8)
N6 0.0192(10) 0.0253(10) 0.0280(11) 0.0098(8) -0.0024(8) 0.0007(8)
N7 0.0160(10) 0.0300(11) 0.0329(11) 0.0150(9) -0.0016(8) -0.0001(8)
N8 0.0150(9) 0.0308(11) 0.0271(10) 0.0099(9) -0.0007(8) 0.0010(8)
N9 0.0133(9) 0.0352(12) 0.0298(11) 0.0158(9) -0.0020(8) 0.0018(8)
N10 0.0186(10) 0.0287(11) 0.0220(10) 0.0108(8) -0.0029(8) 0.0030(8)
B1 0.0285(14) 0.0171(12) 0.0291(14) 0.0003(10) -0.0020(11) 0.0015(10)
B2 0.0222(14) 0.0382(16) 0.0338(16) 0.0149(13) 0.0015(12) 0.0049(12)
C1 0.0436(17) 0.072(2) 0.0193(13) 0.0071(13) -0.0067(12) -0.0204(16)
C2 0.064(2) 0.082(3) 0.0221(14) -0.0057(16) -0.0061(14) -0.035(2)
C3 0.0453(17) 0.0458(17) 0.0281(14) -0.0134(12) 0.0009(12) -0.0147(14)
C4 0.0161(10) 0.0249(11) 0.0206(11) -0.0039(9) -0.0013(8) 0.0000(9)
C5 0.0190(11) 0.0190(11) 0.0284(12) -0.0050(9) -0.0019(9) 0.0012(9)
C6 0.0170(10) 0.0177(10) 0.0252(11) -0.0011(9) -0.0018(9) 0.0021(8)
C7 0.0230(11) 0.0194(11) 0.0211(11) -0.0009(9) -0.0052(9) 0.0040(9)
C8 0.0182(10) 0.0194(11) 0.0218(11) -0.0023(9) -0.0030(8) 0.0033(8)
C9 0.062(2) 0.0211(13) 0.0335(15) -0.0059(11) -0.0182(14) 0.0091(13)
C10 0.065(2) 0.0202(13) 0.0502(19) -0.0069(13) -0.0216(16) 0.0092(13)
C11 0.0389(15) 0.0169(11) 0.0444(16) 0.0030(11) -0.0097(12) 0.0046(10)
C12 0.061(5) 0.063(5) 0.028(3) 0.001(3) -0.015(3) -0.019(4)
C13 0.074(5) 0.071(5) 0.034(3) -0.019(3) 0.003(3) -0.004(4)
C14 0.063(5) 0.097(6) 0.049(4) -0.021(4) -0.022(4) -0.001(5)
C15 0.066(4) 0.041(4) 0.018(3) 0.001(2) 0.000(3) -0.027(3)
C12A 0.057(5) 0.080(5) 0.029(3) -0.016(3) -0.030(3) -0.001(4)
C13A 0.099(7) 0.177(8) 0.034(4) -0.022(5) -0.012(4) -0.043(6)
C14A 0.045(4) 0.060(4) 0.071(5) -0.009(4) -0.039(4) -0.007(3)
C15A 0.103(7) 0.079(7) 0.085(7) -0.041(6) -0.047(6) 0.009(6)
C16 0.064(2) 0.0162(12) 0.0512(19) 0.0019(12) -0.0116(16) 0.0067(13)
C17 0.099(4) 0.0242(19) 0.057(3) -0.0175(19) -0.028(3) 0.015(3)
C18 0.152(6) 0.034(2) 0.059(3) -0.022(2) -0.046(4) 0.022(3)
C19 0.115(5) 0.037(3) 0.090(4) -0.010(3) -0.054(4) -0.010(3)
C20 0.135(5) 0.030(2) 0.065(3) -0.022(2) -0.018(3) 0.035(3)
C17A 0.101(6) 0.038(6) 0.065(6) -0.015(5) -0.027(5) 0.010(5)
C18A 0.092(9) 0.034(7) 0.069(8) -0.027(6) -0.032(7) 0.007(7)
C19A 0.119(10) 0.051(9) 0.094(10) -0.023(8) -0.031(9) -0.004(9)
C20A 0.127(9) 0.060(8) 0.085(9) -0.024(8) -0.021(8) 0.010(8)
C21 0.0166(11) 0.0269(12) 0.0290(12) 0.0053(10) -0.0032(9) 0.0024(9)
C22 0.0158(11) 0.0301(13) 0.0348(14) 0.0063(11) -0.0014(10) 0.0004(9)
C23 0.0167(11) 0.0313(13) 0.0361(14) 0.0115(11) -0.0001(10) -0.0019(10)
C24 0.0148(11) 0.0302(12) 0.0299(13) 0.0089(10) -0.0031(9) 0.0006(9)
C25 0.0188(11) 0.0322(13) 0.0321(13) 0.0122(11) 0.0005(10) -0.0014(10)
C26 0.0201(12) 0.0317(13) 0.0310(13) 0.0120(11) -0.0021(10) 0.0007(10)
C27 0.0167(11) 0.0366(14) 0.0319(13) 0.0138(11) -0.0018(10) 0.0017(10)
C28 0.0156(11) 0.0321(13) 0.0280(12) 0.0101(10) 0.0000(9) -0.0007(9)
C29 0.0158(11) 0.0350(14) 0.0308(13) 0.0110(11) -0.0021(9) 0.0024(10)
C30 0.0175(11) 0.0308(13) 0.0262(12) 0.0055(10) -0.0002(9) 0.0018(9)
C31 0.0184(11) 0.0276(12) 0.0250(12) 0.0064(10) -0.0005(9) -0.0004(9)
C32 0.0142(11) 0.0377(15) 0.0498(17) 0.0117(13) -0.0018(11) -0.0003(10)
C33 0.0253(15) 0.097(3) 0.058(2) 0.019(2) -0.0156(15) -0.0085(17)
C34 0.0242(15) 0.050(2) 0.095(3) 0.000(2) 0.0099(17) 0.0065(14)
C35 0.0202(13) 0.0492(19) 0.076(2) 0.0189(17) 0.0016(14) -0.0063(13)
C36 0.0328(15) 0.0530(18) 0.0322(14) 0.0175(13) -0.0061(12) 0.0088(13)
C37 0.0140(11) 0.0393(15) 0.0371(14) 0.0108(12) 0.0004(10) -0.0003(10)
C38 0.0176(14) 0.092(3) 0.078(3) 0.045(2) -0.0081(15) -0.0037(16)
C39 0.0318(15) 0.0542(19) 0.0469(18) -0.0011(15) 0.0174(13) -0.0036(14)
C40 0.0310(15) 0.0476(18) 0.058(2) -0.0049(16) 0.0047(14) -0.0136(13)
Cl1 0.0267(3) 0.0335(3) 0.0304(3) 0.0021(3) -0.0018(2) -0.0058(2)
O11 0.0304(11) 0.0540(14) 0.0567(14) -0.0094(11) 0.0095(10) -0.0079(10)
O12 0.0653(17) 0.094(2) 0.0375(13) 0.0144(14) -0.0149(12) -0.0012(16)
O13 0.0452(12) 0.0260(10) 0.0523(13) -0.0013(9) 0.0059(10) -0.0055(9)
O14 0.0392(11) 0.0295(10) 0.0425(11) -0.0027(9) 0.0033(9) -0.0115(8)
Cl2 0.0209(3) 0.0429(4) 0.0356(3) -0.0036(3) -0.0029(2) 0.0025(3)
O21 0.0301(12) 0.0469(14) 0.113(2) -0.0073(15) 0.0116(13) 0.0074(10)
O22 0.0439(13) 0.0554(14) 0.0414(12) -0.0080(10) -0.0155(10) -0.0090(11)
O23 0.0512(14) 0.0553(15) 0.0675(17) -0.0314(13) -0.0151(12) 0.0068(12)
O24 0.0477(16) 0.108(3) 0.092(2) 0.061(2) 0.0133(15) 0.0145(16)
C101 0.113(6) 0.044(3) 0.053(3) -0.001(3) 0.008(4) -0.005(4)
C102 0.093(5) 0.032(3) 0.052(3) 0.004(3) -0.017(4) 0.010(4)
O103 0.082(3) 0.040(2) 0.055(2) 0.0062(18) -0.021(2) 0.012(2)
C104 0.078(4) 0.045(3) 0.066(4) -0.009(3) -0.028(3) 0.021(3)
C105 0.057(4) 0.052(4) 0.095(6) -0.018(4) -0.020(4) 0.010(3)
C111 0.105(10) 0.051(7) 0.050(8) 0.003(7) 0.009(9) 0.007(9)
C112 0.095(5) 0.038(4) 0.059(4) 0.007(4) -0.013(5) 0.017(4)
O113 0.080(5) 0.044(4) 0.061(4) 0.011(4) -0.021(4) 0.018(4)
C114 0.064(6) 0.049(6) 0.064(6) 0.003(5) -0.025(5) 0.019(5)
C115 0.073(9) 0.065(9) 0.101(11) 0.016(8) -0.008(8) -0.001(7)
C201 0.114(8) 0.134(8) 0.067(7) -0.022(6) 0.043(6) -0.043(7)
C202 0.103(6) 0.063(5) 0.044(4) -0.015(4) 0.028(4) -0.039(4)
O203 0.125(5) 0.071(4) 0.037(3) 0.002(3) 0.002(3) -0.040(4)
C204 0.119(5) 0.084(5) 0.062(4) -0.006(4) 0.003(5) -0.017(5)
C205 0.176(9) 0.132(9) 0.133(9) -0.010(8) 0.016(9) -0.021(8)
C211 0.101(11) 0.112(11) 0.068(9) -0.033(9) 0.014(8) -0.041(9)
C212 0.097(7) 0.092(7) 0.076(6) -0.018(6) 0.012(6) -0.021(6)
O213 0.130(6) 0.102(5) 0.072(5) -0.010(5) 0.010(5) -0.009(5)
C214 0.109(6) 0.075(5) 0.046(5) 0.003(4) -0.003(5) -0.003(5)
C215 0.126(9) 0.075(7) 0.042(6) -0.011(6) 0.035(7) -0.031(7)
C221 0.073(8) 0.151(12) 0.053(7) -0.003(8) 0.012(6) -0.050(8)
C222 0.116(7) 0.146(8) 0.082(7) 0.004(6) 0.000(6) -0.014(7)
O223 0.140(6) 0.145(6) 0.074(5) 0.000(5) 0.015(5) -0.052(5)
C224 0.124(7) 0.133(7) 0.081(7) -0.010(6) 0.012(6) -0.043(6)
C225 0.142(10) 0.132(9) 0.118(9) -0.019(8) 0.019(9) -0.044(9)

loop_
_atom_type_symbol
_atom_type_description
_atom_type_scat_dispersion_real
_atom_type_scat_dispersion_imag
_atom_type_scat_source
C C 0.0033 0.0016 'International Tables Vol C Tables 4.2.6.8 and 6.1.1.4'
H H 0.0000 0.0000 'International Tables Vol C Tables 4.2.6.8 and 6.1.1.4'
B B 0.0013 0.0007 'International Tables Vol C Tables 4.2.6.8 and 6.1.1.4'
Cl Cl 0.1484 0.1585 'International Tables Vol C Tables 4.2.6.8 and 6.1.1.4'
Fe Fe 0.3463 0.8444 'International Tables Vol C Tables 4.2.6.8 and 6.1.1.4'
N N 0.0061 0.0033 'International Tables Vol C Tables 4.2.6.8 and 6.1.1.4'
O O 0.0106 0.0060 'International Tables Vol C Tables 4.2.6.8 and 6.1.1.4'

loop_
_geom_angle_atom_site_label_1
_geom_angle_atom_site_label_2
_geom_angle_atom_site_label_3
_geom_angle
_geom_angle_site_symmetry_1
_geom_angle_site_symmetry_3
_geom_angle_publ_flag
N1 Fe1 N5 159.11(9) . . ?
N3 Fe1 N1 79.76(9) . . ?
N3 Fe1 N5 79.43(8) . . ?
N3 Fe1 N6 100.54(8) . . ?
N3 Fe1 N10 100.00(8) . . ?
N6 Fe1 N1 95.67(9) . . ?
N6 Fe1 N5 89.96(9) . . ?
N8 Fe1 N1 97.90(9) . . ?
N8 Fe1 N3 177.66(9) . . ?
N8 Fe1 N5 102.91(9) . . ?
N8 Fe1 N6 79.62(8) . . ?
N8 Fe1 N10 79.79(8) . . ?
N10 Fe1 N1 86.51(9) . . ?
N10 Fe1 N5 95.25(9) . . ?
N10 Fe1 N6 159.40(8) . . ?
B1 O1 H1 115.8 . . ?
B1 O2 C16 120.3(2) . . ?
B2 O3 H3 115.6 . . ?
B2 O4 C36 122.3(2) . . ?
N2 N1 Fe1 111.90(15) . . ?
C1 N1 Fe1 141.3(2) . . ?
C1 N1 N2 104.6(2) . . ?
N1 N2 C4 117.1(2) . . ?
C3 N2 N1 111.4(2) . . ?
C3 N2 C4 131.0(2) . . ?
C4 N3 Fe1 120.37(16) . . ?
C4 N3 C8 118.8(2) . . ?
C8 N3 Fe1 120.86(16) . . ?
N5 N4 C8 117.1(2) . . ?
C9 N4 N5 111.4(2) . . ?
C9 N4 C8 131.4(2) . . ?
N4 N5 Fe1 111.95(15) . . ?
C11 N5 Fe1 143.46(18) . . ?
C11 N5 N4 104.5(2) . . ?
N7 N6 Fe1 112.34(15) . . ?
C21 N6 Fe1 142.18(18) . . ?
C21 N6 N7 105.1(2) . . ?
N6 N7 C24 116.7(2) . . ?
C23 N7 N6 111.12(19) . . ?
C23 N7 C24 132.2(2) . . ?
C24 N8 Fe1 120.56(16) . . ?
C24 N8 C28 118.8(2) . . ?
C28 N8 Fe1 120.43(17) . . ?
N10 N9 C28 116.81(19) . . ?
C29 N9 N10 110.8(2) . . ?
C29 N9 C28 132.2(2) . . ?
N9 N10 Fe1 112.39(15) . . ?
C31 N10 Fe1 141.63(17) . . ?
C31 N10 N9 105.13(19) . . ?
O1 B1 O2 120.0(2) . . ?
O1 B1 C6 124.1(2) . . ?
O2 B1 C6 116.0(2) . . ?
O3 B2 C26 123.6(3) . . ?
O4 B2 O3 121.9(3) . . ?
O4 B2 C26 114.4(2) . . ?
N1 C1 H1A 124.3 . . ?
N1 C1 C2 111.4(3) . . ?
C2 C1 H1A 124.3 . . ?
C1 C2 C12 135.4(4) . . ?
C1 C2 C12A 118.9(5) . . ?
C3 C2 C1 105.7(3) . . ?
C3 C2 C12 117.3(5) . . ?
C3 C2 C12A 133.2(5) . . ?
N2 C3 C2 106.9(3) . . ?
N2 C3 H3A 126.6 . . ?
C2 C3 H3A 126.6 . . ?
N3 C4 N2 110.6(2) . . ?
N3 C4 C5 123.1(2) . . ?
C5 C4 N2 126.3(2) . . ?
C4 C5 H5 121.0 . . ?
C4 C5 C6 118.1(2) . . ?
C6 C5 H5 121.0 . . ?
C5 C6 B1 119.1(2) . . ?
C5 C6 C7 119.2(2) . . ?
C7 C6 B1 121.6(2) . . ?
C6 C7 H7 121.1 . . ?
C8 C7 C6 117.9(2) . . ?
C8 C7 H7 121.1 . . ?
N3 C8 N4 110.4(2) . . ?
N3 C8 C7 122.9(2) . . ?
C7 C8 N4 126.7(2) . . ?
N4 C9 H9 126.4 . . ?
N4 C9 C10 107.2(3) . . ?
C10 C9 H9 126.4 . . ?
C9 C10 C11 105.1(3) . . ?
C9 C10 C17 126.6(4) . . ?
C9 C10 C17A 128.7(10) . . ?
C11 C10 C17 128.2(3) . . ?
C11 C10 C17A 124.2(10) . . ?
N5 C11 C10 111.8(2) . . ?
N5 C11 H11 124.1 . . ?
C10 C11 H11 124.1 . . ?
C13 C12 C2 114.7(6) . . ?
C13 C12 C15 110.2(9) . . ?
C14 C12 C2 100.1(8) . . ?
C14 C12 C13 110.2(7) . . ?
C14 C12 C15 110.3(8) . . ?
C15 C12 C2 111.1(6) . . ?
C12 C13 H13A 109.5 . . ?
C12 C13 H13B 109.5 . . ?
C12 C13 H13C 109.5 . . ?
H13A C13 H13B 109.5 . . ?
H13A C13 H13C 109.5 . . ?
H13B C13 H13C 109.5 . . ?
C12 C14 H14A 109.5 . . ?
C12 C14 H14B 109.5 . . ?
C12 C14 H14C 109.5 . . ?
H14A C14 H14B 109.5 . . ?
H14A C14 H14C 109.5 . . ?
H14B C14 H14C 109.5 . . ?
C12 C15 H15A 109.5 . . ?
C12 C15 H15B 109.5 . . ?
C12 C15 H15C 109.5 . . ?
H15A C15 H15B 109.5 . . ?
H15A C15 H15C 109.5 . . ?
H15B C15 H15C 109.5 . . ?
C13A C12A C2 106.9(7) . . ?
C14A C12A C2 115.6(7) . . ?
C14A C12A C13A 112.1(9) . . ?
C15A C12A C2 103.5(7) . . ?
C15A C12A C13A 103.7(12) . . ?
C15A C12A C14A 114.0(10) . . ?
C12A C13A H13D 109.5 . . ?
C12A C13A H13E 109.5 . . ?
C12A C13A H13F 109.5 . . ?
H13D C13A H13E 109.5 . . ?
H13D C13A H13F 109.5 . . ?
H13E C13A H13F 109.5 . . ?
C12A C14A H14D 109.5 . . ?
C12A C14A H14E 109.5 . . ?
C12A C14A H14F 109.5 . . ?
H14D C14A H14E 109.5 . . ?
H14D C14A H14F 109.5 . . ?
H14E C14A H14F 109.5 . . ?
C12A C15A H15D 109.5 . . ?
C12A C15A H15E 109.5 . . ?
C12A C15A H15F 109.5 . . ?
H15D C15A H15E 109.5 . . ?
H15D C15A H15F 109.5 . . ?
H15E C15A H15F 109.5 . . ?
O2 C16 H16A 109.5 . . ?
O2 C16 H16B 109.5 . . ?
O2 C16 H16C 109.5 . . ?
H16A C16 H16B 109.5 . . ?
H16A C16 H16C 109.5 . . ?
H16B C16 H16C 109.5 . . ?
C10 C17 C18 110.6(4) . . ?
C10 C17 C19 107.0(5) . . ?
C18 C17 C19 110.1(6) . . ?
C20 C17 C10 109.9(5) . . ?
C20 C17 C18 110.9(6) . . ?
C20 C17 C19 108.4(5) . . ?
C17 C18 H18A 109.5 . . ?
C17 C18 H18B 109.5 . . ?
C17 C18 H18C 109.5 . . ?
H18A C18 H18B 109.5 . . ?
H18A C18 H18C 109.5 . . ?
H18B C18 H18C 109.5 . . ?
C17 C19 H19A 109.5 . . ?
C17 C19 H19B 109.5 . . ?
C17 C19 H19C 109.5 . . ?
H19A C19 H19B 109.5 . . ?
H19A C19 H19C 109.5 . . ?
H19B C19 H19C 109.5 . . ?
C17 C20 H20A 109.5 . . ?
C17 C20 H20B 109.5 . . ?
C17 C20 H20C 109.5 . . ?
H20A C20 H20B 109.5 . . ?
H20A C20 H20C 109.5 . . ?
H20B C20 H20C 109.5 . . ?
C10 C17A C18A 114(2) . . ?
C10 C17A C19A 114(2) . . ?
C10 C17A C20A 94(2) . . ?
C18A C17A C19A 120(3) . . ?
C18A C17A C20A 107(2) . . ?
C19A C17A C20A 103(2) . . ?
C17A C18A H18D 109.5 . . ?
C17A C18A H18E 109.5 . . ?
C17A C18A H18F 109.5 . . ?
H18D C18A H18E 109.5 . . ?
H18D C18A H18F 109.5 . . ?
H18E C18A H18F 109.5 . . ?
C17A C19A H19D 109.5 . . ?
C17A C19A H19E 109.5 . . ?
C17A C19A H19F 109.5 . . ?
H19D C19A H19E 109.5 . . ?
H19D C19A H19F 109.5 . . ?
H19E C19A H19F 109.5 . . ?
C17A C20A H20D 109.5 . . ?
C17A C20A H20E 109.5 . . ?
C17A C20A H20F 109.5 . . ?
H20D C20A H20E 109.5 . . ?
H20D C20A H20F 109.5 . . ?
H20E C20A H20F 109.5 . . ?
N6 C21 H21 124.4 . . ?
N6 C21 C22 111.2(2) . . ?
C22 C21 H21 124.4 . . ?
C21 C22 C32 126.5(2) . . ?
C23 C22 C21 105.3(2) . . ?
C23 C22 C32 128.1(2) . . ?
N7 C23 C22 107.2(2) . . ?
N7 C23 H23 126.4 . . ?
C22 C23 H23 126.4 . . ?
N8 C24 N7 110.5(2) . . ?
N8 C24 C25 123.0(2) . . ?
C25 C24 N7 126.5(2) . . ?
C24 C25 H25 121.0 . . ?
C24 C25 C26 117.9(2) . . ?
C26 C25 H25 121.0 . . ?
C25 C26 B2 122.2(2) . . ?
C25 C26 C27 119.4(2) . . ?
C27 C26 B2 118.5(2) . . ?
C26 C27 H27 121.0 . . ?
C28 C27 C26 117.9(2) . . ?
C28 C27 H27 121.0 . . ?
N8 C28 N9 110.3(2) . . ?
N8 C28 C27 122.9(2) . . ?
C27 C28 N9 126.8(2) . . ?
N9 C29 H29 126.2 . . ?
N9 C29 C30 107.6(2) . . ?
C30 C29 H29 126.2 . . ?
C29 C30 C31 104.8(2) . . ?
C29 C30 C37 128.9(2) . . ?
C31 C30 C37 126.3(2) . . ?
N10 C31 C30 111.7(2) . . ?
N10 C31 H31 124.2 . . ?
C30 C31 H31 124.2 . . ?
C22 C32 C33 108.8(2) . . ?
C22 C32 C34 108.3(2) . . ?
C22 C32 C35 110.3(2) . . ?
C34 C32 C33 110.0(3) . . ?
C35 C32 C33 109.9(3) . . ?
C35 C32 C34 109.6(3) . . ?
C32 C33 H33A 109.5 . . ?
C32 C33 H33B 109.5 . . ?
C32 C33 H33C 109.5 . . ?
H33A C33 H33B 109.5 . . ?
H33A C33 H33C 109.5 . . ?
H33B C33 H33C 109.5 . . ?
C32 C34 H34A 109.5 . . ?
C32 C34 H34B 109.5 . . ?
C32 C34 H34C 109.5 . . ?
H34A C34 H34B 109.5 . . ?
H34A C34 H34C 109.5 . . ?
H34B C34 H34C 109.5 . . ?
C32 C35 H35A 109.5 . . ?
C32 C35 H35B 109.5 . . ?
C32 C35 H35C 109.5 . . ?
H35A C35 H35B 109.5 . . ?
H35A C35 H35C 109.5 . . ?
H35B C35 H35C 109.5 . . ?
O4 C36 H36A 109.5 . . ?
O4 C36 H36B 109.5 . . ?
O4 C36 H36C 109.5 . . ?
H36A C36 H36B 109.5 . . ?
H36A C36 H36C 109.5 . . ?
H36B C36 H36C 109.5 . . ?
C30 C37 C38 110.0(2) . . ?
C30 C37 C39 109.3(2) . . ?
C30 C37 C40 109.2(2) . . ?
C38 C37 C39 109.8(3) . . ?
C38 C37 C40 109.3(3) . . ?
C40 C37 C39 109.2(3) . . ?
C37 C38 H38A 109.5 . . ?
C37 C38 H38B 109.5 . . ?
C37 C38 H38C 109.5 . . ?
H38A C38 H38B 109.5 . . ?
H38A C38 H38C 109.5 . . ?
H38B C38 H38C 109.5 . . ?
C37 C39 H39A 109.5 . . ?
C37 C39 H39B 109.5 . . ?
C37 C39 H39C 109.5 . . ?
H39A C39 H39B 109.5 . . ?
H39A C39 H39C 109.5 . . ?
H39B C39 H39C 109.5 . . ?
C37 C40 H40A 109.5 . . ?
C37 C40 H40B 109.5 . . ?
C37 C40 H40C 109.5 . . ?
H40A C40 H40B 109.5 . . ?
H40A C40 H40C 109.5 . . ?
H40B C40 H40C 109.5 . . ?
O12 Cl1 O11 109.72(16) . . ?
O12 Cl1 O13 110.05(17) . . ?
O12 Cl1 O14 109.53(16) . . ?
O13 Cl1 O11 109.16(13) . . ?
O14 Cl1 O11 108.46(14) . . ?
O14 Cl1 O13 109.91(13) . . ?
O21 Cl2 O23 107.98(16) . . ?
O21 Cl2 O24 108.85(18) . . ?
O22 Cl2 O21 111.59(17) . . ?
O22 Cl2 O23 109.24(15) . . ?
O22 Cl2 O24 108.52(18) . . ?
O23 Cl2 O24 110.7(2) . . ?
H10A C101 H10B 109.5 . . ?
H10A C101 H10C 109.5 . . ?
H10B C101 H10C 109.5 . . ?
C102 C101 H10A 109.5 . . ?
C102 C101 H10B 109.5 . . ?
C102 C101 H10C 109.5 . . ?
C101 C102 H10D 110.9 . . ?
C101 C102 H10E 110.9 . . ?
C101 C102 O103 104.1(7) . . ?
H10D C102 H10E 108.9 . . ?
O103 C102 H10D 110.9 . . ?
O103 C102 H10E 110.9 . . ?
C104 O103 C102 112.2(6) . . ?
O103 C104 H10F 110.1 . . ?
O103 C104 H10G 110.1 . . ?
O103 C104 C105 107.9(5) . . ?
H10F C104 H10G 108.4 . . ?
C105 C104 H10F 110.1 . . ?
C105 C104 H10G 110.1 . . ?
C104 C105 H10H 109.5 . . ?
C104 C105 H10I 109.5 . . ?
C104 C105 H10J 109.5 . . ?
H10H C105 H10I 109.5 . . ?
H10H C105 H10J 109.5 . . ?
H10I C105 H10J 109.5 . . ?
H11A C111 H11B 109.5 . . ?
H11A C111 H11C 109.5 . . ?
H11B C111 H11C 109.5 . . ?
C112 C111 H11A 109.5 . . ?
C112 C111 H11B 109.5 . . ?
C112 C111 H11C 109.5 . . ?
C111 C112 H11D 110.2 . . ?
C111 C112 H11E 110.2 . . ?
C111 C112 O113 107.5(14) . . ?
H11D C112 H11E 108.5 . . ?
O113 C112 H11D 110.2 . . ?
O113 C112 H11E 110.2 . . ?
C114 O113 C112 114.6(12) . . ?
O113 C114 H11F 110.2 . . ?
O113 C114 H11G 110.2 . . ?
O113 C114 C115 107.7(11) . . ?
H11F C114 H11G 108.5 . . ?
C115 C114 H11F 110.2 . . ?
C115 C114 H11G 110.2 . . ?
C114 C115 H11H 109.5 . . ?
C114 C115 H11I 109.5 . . ?
C114 C115 H11J 109.5 . . ?
H11H C115 H11I 109.5 . . ?
H11H C115 H11J 109.5 . . ?
H11I C115 H11J 109.5 . . ?
H20G C201 H20H 109.5 . . ?
H20G C201 H20I 109.5 . . ?
H20H C201 H20I 109.5 . . ?
C202 C201 H20G 109.5 . . ?
C202 C201 H20H 109.5 . . ?
C202 C201 H20I 109.5 . . ?
C201 C202 H20J 109.6 . . ?
C201 C202 H20K 109.6 . . ?
C201 C202 O203 110.1(10) . . ?
H20J C202 H20K 108.2 . . ?
O203 C202 H20J 109.6 . . ?
O203 C202 H20K 109.6 . . ?
C204 O203 C202 116.5(9) . . ?
O203 C204 H20L 110.5 . . ?
O203 C204 H20M 110.5 . . ?
O203 C204 C205 106.1(11) . . ?
H20L C204 H20M 108.7 . . ?
C205 C204 H20L 110.5 . . ?
C205 C204 H20M 110.5 . . ?
C204 C205 H20N 109.5 . . ?
C204 C205 H20O 109.5 . . ?
C204 C205 H20P 109.5 . . ?
H20N C205 H20O 109.5 . . ?
H20N C205 H20P 109.5 . . ?
H20O C205 H20P 109.5 . . ?
H21A C211 H21B 109.5 . . ?
H21A C211 H21C 109.5 . . ?
H21B C211 H21C 109.5 . . ?
C212 C211 H21A 109.5 . . ?
C212 C211 H21B 109.5 . . ?
C212 C211 H21C 109.5 . . ?
C211 C212 H21D 113.8 . . ?
C211 C212 H21E 113.8 . . ?
C211 C212 O213 89.0(12) . . ?
H21D C212 H21E 111.0 . . ?
O213 C212 H21D 113.8 . . ?
O213 C212 H21E 113.8 . . ?
C214 O213 C212 115.5(13) . . ?
O213 C214 H21F 110.9 . . ?
O213 C214 H21G 110.9 . . ?
O213 C214 C215 104.1(13) . . ?
H21F C214 H21G 109.0 . . ?
C215 C214 H21F 110.9 . . ?
C215 C214 H21G 110.9 . . ?
C214 C215 H21H 109.5 . . ?
C214 C215 H21I 109.5 . . ?
C214 C215 H21J 109.5 . . ?
H21H C215 H21I 109.5 . . ?
H21H C215 H21J 109.5 . . ?
H21I C215 H21J 109.5 . . ?
H22A C221 H22B 109.5 . . ?
H22A C221 H22C 109.5 . . ?
H22B C221 H22C 109.5 . . ?
C222 C221 H22A 109.5 . . ?
C222 C221 H22B 109.5 . . ?
C222 C221 H22C 109.5 . . ?
C221 C222 H22D 108.9 . . ?
C221 C222 H22E 108.9 . . ?
C221 C222 O223 113.3(15) . . ?
H22D C222 H22E 107.7 . . ?
O223 C222 H22D 108.9 . . ?
O223 C222 H22E 108.9 . . ?
C224 O223 C222 112.3(14) . . ?
O223 C224 H22F 111.1 . . ?
O223 C224 H22G 111.1 . . ?
O223 C224 C225 103.2(15) . . ?
H22F C224 H22G 109.1 . . ?
C225 C224 H22F 111.1 . . ?
C225 C224 H22G 111.1 . . ?
C224 C225 H22H 109.5 . . ?
C224 C225 H22I 109.5 . . ?
C224 C225 H22J 109.5 . . ?
H22H C225 H22I 109.5 . . ?
H22H C225 H22J 109.5 . . ?
H22I C225 H22J 109.5 . . ?

loop_
_geom_bond_atom_site_label_1
_geom_bond_atom_site_label_2
_geom_bond_distance
_geom_bond_site_symmetry_2
_geom_bond_publ_flag
Fe1 N1 1.986(2) . ?
Fe1 N3 1.9003(19) . ?
Fe1 N5 1.996(2) . ?
Fe1 N6 1.981(2) . ?
Fe1 N8 1.899(2) . ?
Fe1 N10 1.976(2) . ?
O1 H1 0.9165 . ?
O1 B1 1.347(3) . ?
O2 B1 1.356(3) . ?
O2 C16 1.432(3) . ?
O3 H3 0.9530 . ?
O3 B2 1.351(4) . ?
O4 B2 1.335(4) . ?
O4 C36 1.438(3) . ?
N1 N2 1.374(3) . ?
N1 C1 1.330(3) . ?
N2 C3 1.360(3) . ?
N2 C4 1.396(3) . ?
N3 C4 1.334(3) . ?
N3 C8 1.340(3) . ?
N4 N5 1.380(3) . ?
N4 C8 1.395(3) . ?
N4 C9 1.358(3) . ?
N5 C11 1.332(3) . ?
N6 N7 1.375(3) . ?
N6 C21 1.324(3) . ?
N7 C23 1.364(3) . ?
N7 C24 1.398(3) . ?
N8 C24 1.332(3) . ?
N8 C28 1.340(3) . ?
N9 N10 1.378(3) . ?
N9 C28 1.401(3) . ?
N9 C29 1.364(3) . ?
N10 C31 1.321(3) . ?
B1 C6 1.578(3) . ?
B2 C26 1.592(4) . ?
C1 H1A 0.9500 . ?
C1 C2 1.404(5) . ?
C2 C3 1.367(5) . ?
C2 C12 1.583(9) . ?
C2 C12A 1.554(8) . ?
C3 H3A 0.9500 . ?
C4 C5 1.376(3) . ?
C5 H5 0.9500 . ?
C5 C6 1.401(3) . ?
C6 C7 1.402(3) . ?
C7 H7 0.9500 . ?
C7 C8 1.380(3) . ?
C9 H9 0.9500 . ?
C9 C10 1.374(4) . ?
C10 C11 1.410(4) . ?
C10 C17 1.519(7) . ?
C10 C17A 1.51(4) . ?
C11 H11 0.9500 . ?
C12 C13 1.540(13) . ?
C12 C14 1.522(13) . ?
C12 C15 1.555(10) . ?
C13 H13A 0.9800 . ?
C13 H13B 0.9800 . ?
C13 H13C 0.9800 . ?
C14 H14A 0.9800 . ?
C14 H14B 0.9800 . ?
C14 H14C 0.9800 . ?
C15 H15A 0.9800 . ?
C15 H15B 0.9800 . ?
C15 H15C 0.9800 . ?
C12A C13A 1.546(15) . ?
C12A C14A 1.478(13) . ?
C12A C15A 1.455(15) . ?
C13A H13D 0.9800 . ?
C13A H13E 0.9800 . ?
C13A H13F 0.9800 . ?
C14A H14D 0.9800 . ?
C14A H14E 0.9800 . ?
C14A H14F 0.9800 . ?
C15A H15D 0.9800 . ?
C15A H15E 0.9800 . ?
C15A H15F 0.9800 . ?
C16 H16A 0.9800 . ?
C16 H16B 0.9800 . ?
C16 H16C 0.9800 . ?
C17 C18 1.522(8) . ?
C17 C19 1.551(10) . ?
C17 C20 1.519(9) . ?
C18 H18A 0.9800 . ?
C18 H18B 0.9800 . ?
C18 H18C 0.9800 . ?
C19 H19A 0.9800 . ?
C19 H19B 0.9800 . ?
C19 H19C 0.9800 . ?
C20 H20A 0.9800 . ?
C20 H20B 0.9800 . ?
C20 H20C 0.9800 . ?
C17A C18A 1.52(2) . ?
C17A C19A 1.53(2) . ?
C17A C20A 1.55(2) . ?
C18A H18D 0.9800 . ?
C18A H18E 0.9800 . ?
C18A H18F 0.9800 . ?
C19A H19D 0.9800 . ?
C19A H19E 0.9800 . ?
C19A H19F 0.9800 . ?
C20A H20D 0.9800 . ?
C20A H20E 0.9800 . ?
C20A H20F 0.9800 . ?
C21 H21 0.9500 . ?
C21 C22 1.418(3) . ?
C22 C23 1.364(3) . ?
C22 C32 1.513(3) . ?
C23 H23 0.9500 . ?
C24 C25 1.382(3) . ?
C25 H25 0.9500 . ?
C25 C26 1.397(3) . ?
C26 C27 1.401(3) . ?
C27 H27 0.9500 . ?
C27 C28 1.378(3) . ?
C29 H29 0.9500 . ?
C29 C30 1.369(4) . ?
C30 C31 1.418(3) . ?
C30 C37 1.504(3) . ?
C31 H31 0.9500 . ?
C32 C33 1.534(5) . ?
C32 C34 1.531(5) . ?
C32 C35 1.527(4) . ?
C33 H33A 0.9800 . ?
C33 H33B 0.9800 . ?
C33 H33C 0.9800 . ?
C34 H34A 0.9800 . ?
C34 H34B 0.9800 . ?
C34 H34C 0.9800 . ?
C35 H35A 0.9800 . ?
C35 H35B 0.9800 . ?
C35 H35C 0.9800 . ?
C36 H36A 0.9800 . ?
C36 H36B 0.9800 . ?
C36 H36C 0.9800 . ?
C37 C38 1.526(4) . ?
C37 C39 1.532(4) . ?
C37 C40 1.529(4) . ?
C38 H38A 0.9800 . ?
C38 H38B 0.9800 . ?
C38 H38C 0.9800 . ?
C39 H39A 0.9800 . ?
C39 H39B 0.9800 . ?
C39 H39C 0.9800 . ?
C40 H40A 0.9800 . ?
C40 H40B 0.9800 . ?
C40 H40C 0.9800 . ?
Cl1 O11 1.453(2) . ?
Cl1 O12 1.426(2) . ?
Cl1 O13 1.438(2) . ?
Cl1 O14 1.430(2) . ?
Cl2 O21 1.421(2) . ?
Cl2 O22 1.415(2) . ?
Cl2 O23 1.429(3) . ?
Cl2 O24 1.433(3) . ?
C101 H10A 0.9800 . ?
C101 H10B 0.9800 . ?
C101 H10C 0.9800 . ?
C101 C102 1.459(11) . ?
C102 H10D 0.9900 . ?
C102 H10E 0.9900 . ?
C102 O103 1.471(11) . ?
O103 C104 1.415(9) . ?
C104 H10F 0.9900 . ?
C104 H10G 0.9900 . ?
C104 C105 1.570(10) . ?
C105 H10H 0.9800 . ?
C105 H10I 0.9800 . ?
C105 H10J 0.9800 . ?
C111 H11A 0.9800 . ?
C111 H11B 0.9800 . ?
C111 H11C 0.9800 . ?
C111 C112 1.370(17) . ?
C112 H11D 0.9900 . ?
C112 H11E 0.9900 . ?
C112 O113 1.462(13) . ?
O113 C114 1.387(14) . ?
C114 H11F 0.9900 . ?
C114 H11G 0.9900 . ?
C114 C115 1.597(15) . ?
C115 H11H 0.9800 . ?
C115 H11I 0.9800 . ?
C115 H11J 0.9800 . ?
C201 H20G 0.9800 . ?
C201 H20H 0.9800 . ?
C201 H20I 0.9800 . ?
C201 C202 1.349(15) . ?
C202 H20J 0.9900 . ?
C202 H20K 0.9900 . ?
C202 O203 1.498(12) . ?
O203 C204 1.358(13) . ?
C204 H20L 0.9900 . ?
C204 H20M 0.9900 . ?
C204 C205 1.712(16) . ?
C205 H20N 0.9800 . ?
C205 H20O 0.9800 . ?
C205 H20P 0.9800 . ?
C211 H21A 0.9800 . ?
C211 H21B 0.9800 . ?
C211 H21C 0.9800 . ?
C211 C212 1.403(17) . ?
C212 H21D 0.9900 . ?
C212 H21E 0.9900 . ?
C212 O213 1.524(15) . ?
O213 C214 1.405(15) . ?
C214 H21F 0.9900 . ?
C214 H21G 0.9900 . ?
C214 C215 1.605(17) . ?
C215 H21H 0.9800 . ?
C215 H21I 0.9800 . ?
C215 H21J 0.9800 . ?
C221 H22A 0.9800 . ?
C221 H22B 0.9800 . ?
C221 H22C 0.9800 . ?
C221 C222 1.318(16) . ?
C222 H22D 0.9900 . ?
C222 H22E 0.9900 . ?
C222 O223 1.426(14) . ?
O223 C224 1.347(16) . ?
C224 H22F 0.9900 . ?
C224 H22G 0.9900 . ?
C224 C225 1.569(17) . ?
C225 H22H 0.9800 . ?
C225 H22I 0.9800 . ?
C225 H22J 0.9800 . ?

loop_
_geom_hbond_atom_site_label_D
_geom_hbond_atom_site_label_H
_geom_hbond_atom_site_label_A
_geom_hbond_distance_DH
_geom_hbond_distance_HA
_geom_hbond_distance_DA
_geom_hbond_angle_DHA
_geom_hbond_site_symmetry_A
_geom_hbond_publ_flag
O1 H1 O23 0.92 1.89 2.714(3) 147.9 . yes
O3 H3 O11 0.95 1.84 2.785(3) 172.6 1_565 yes

loop_
_geom_torsion_atom_site_label_1
_geom_torsion_atom_site_label_2
_geom_torsion_atom_site_label_3
_geom_torsion_atom_site_label_4
_geom_torsion
_geom_torsion_site_symmetry_1
_geom_torsion_site_symmetry_2
_geom_torsion_site_symmetry_3
_geom_torsion_site_symmetry_4
_geom_torsion_publ_flag
Fe1 N1 N2 C3 165.81(19) . . . . ?
Fe1 N1 N2 C4 -6.8(3) . . . . ?
Fe1 N1 C1 C2 -159.5(3) . . . . ?
Fe1 N3 C4 N2 -0.9(3) . . . . ?
Fe1 N3 C4 C5 179.30(18) . . . . ?
Fe1 N3 C8 N4 1.1(3) . . . . ?
Fe1 N3 C8 C7 -179.00(18) . . . . ?
Fe1 N5 C11 C10 -175.1(3) . . . . ?
Fe1 N6 N7 C23 175.14(18) . . . . ?
Fe1 N6 N7 C24 -5.8(3) . . . . ?
Fe1 N6 C21 C22 -172.5(2) . . . . ?
Fe1 N8 C24 N7 -2.7(3) . . . . ?
Fe1 N8 C24 C25 176.7(2) . . . . ?
Fe1 N8 C28 N9 3.7(3) . . . . ?
Fe1 N8 C28 C27 -175.6(2) . . . . ?
Fe1 N10 C31 C30 -167.5(2) . . . . ?
O1 B1 C6 C5 173.6(2) . . . . ?
O1 B1 C6 C7 -2.6(4) . . . . ?
O2 B1 C6 C5 -6.1(4) . . . . ?
O2 B1 C6 C7 177.6(2) . . . . ?
O3 B2 C26 C25 -30.1(5) . . . . ?
O3 B2 C26 C27 150.4(3) . . . . ?
O4 B2 C26 C25 153.0(3) . . . . ?
O4 B2 C26 C27 -26.4(4) . . . . ?
N1 Fe1 N8 C24 -94.6(2) . . . . ?
N1 Fe1 N8 C28 80.1(2) . . . . ?
N1 N2 C3 C2 0.9(4) . . . . ?
N1 N2 C4 N3 5.2(3) . . . . ?
N1 N2 C4 C5 -175.0(2) . . . . ?
N1 C1 C2 C3 -0.5(4) . . . . ?
N1 C1 C2 C12 -165.0(7) . . . . ?
N1 C1 C2 C12A 164.9(5) . . . . ?
N2 N1 C1 C2 1.0(4) . . . . ?
N2 C4 C5 C6 179.9(2) . . . . ?
N3 C4 C5 C6 -0.3(4) . . . . ?
N4 N5 C11 C10 0.2(3) . . . . ?
N4 C9 C10 C11 -0.1(4) . . . . ?
N4 C9 C10 C17 176.2(5) . . . . ?
N4 C9 C10 C17A -164.3(16) . . . . ?
N5 Fe1 N8 C24 87.3(2) . . . . ?
N5 Fe1 N8 C28 -98.0(2) . . . . ?
N5 N4 C8 N3 3.3(3) . . . . ?
N5 N4 C8 C7 -176.6(2) . . . . ?
N5 N4 C9 C10 0.3(4) . . . . ?
N6 Fe1 N8 C24 -0.3(2) . . . . ?
N6 Fe1 N8 C28 174.4(2) . . . . ?
N6 N7 C23 C22 -0.2(3) . . . . ?
N6 N7 C24 N8 5.5(3) . . . . ?
N6 N7 C24 C25 -173.9(3) . . . . ?
N6 C21 C22 C23 0.2(3) . . . . ?
N6 C21 C22 C32 -179.9(3) . . . . ?
N7 N6 C21 C22 -0.3(3) . . . . ?
N7 C24 C25 C26 178.0(3) . . . . ?
N8 C24 C25 C26 -1.3(4) . . . . ?
N9 N10 C31 C30 0.3(3) . . . . ?
N9 C29 C30 C31 0.1(3) . . . . ?
N9 C29 C30 C37 -179.4(3) . . . . ?
N10 Fe1 N8 C24 -179.6(2) . . . . ?
N10 Fe1 N8 C28 -4.9(2) . . . . ?
N10 N9 C28 N8 0.8(3) . . . . ?
N10 N9 C28 C27 180.0(3) . . . . ?
N10 N9 C29 C30 0.1(3) . . . . ?
B1 C6 C7 C8 174.9(2) . . . . ?
B2 C26 C27 C28 -179.0(3) . . . . ?
C1 N1 N2 C3 -1.2(3) . . . . ?
C1 N1 N2 C4 -173.8(2) . . . . ?
C1 C2 C3 N2 -0.2(4) . . . . ?
C1 C2 C12 C13 73.6(10) . . . . ?
C1 C2 C12 C14 -44.2(10) . . . . ?
C1 C2 C12 C15 -160.7(6) . . . . ?
C1 C2 C12A C13A 57.6(10) . . . . ?
C1 C2 C12A C14A -68.0(9) . . . . ?
C1 C2 C12A C15A 166.7(9) . . . . ?
C3 N2 C4 N3 -165.8(3) . . . . ?
C3 N2 C4 C5 14.0(4) . . . . ?
C3 C2 C12 C13 -89.5(7) . . . . ?
C3 C2 C12 C14 152.7(6) . . . . ?
C3 C2 C12 C15 36.2(10) . . . . ?
C3 C2 C12A C13A -141.9(8) . . . . ?
C3 C2 C12A C14A 92.5(10) . . . . ?
C3 C2 C12A C15A -32.8(13) . . . . ?
C4 N2 C3 C2 172.2(3) . . . . ?
C4 N3 C8 N4 -178.2(2) . . . . ?
C4 N3 C8 C7 1.7(3) . . . . ?
C4 C5 C6 B1 -174.7(2) . . . . ?
C4 C5 C6 C7 1.7(3) . . . . ?
C5 C6 C7 C8 -1.4(3) . . . . ?
C6 C7 C8 N3 -0.3(4) . . . . ?
C6 C7 C8 N4 179.6(2) . . . . ?
C8 N3 C4 N2 178.4(2) . . . . ?
C8 N3 C4 C5 -1.4(3) . . . . ?
C8 N4 N5 Fe1 -5.9(3) . . . . ?
C8 N4 N5 C11 177.1(2) . . . . ?
C8 N4 C9 C10 -176.6(3) . . . . ?
C9 N4 N5 Fe1 176.7(2) . . . . ?
C9 N4 N5 C11 -0.3(3) . . . . ?
C9 N4 C8 N3 -179.9(3) . . . . ?
C9 N4 C8 C7 0.2(5) . . . . ?
C9 C10 C11 N5 -0.1(4) . . . . ?
C9 C10 C17 C18 3.5(8) . . . . ?
C9 C10 C17 C19 123.4(5) . . . . ?
C9 C10 C17 C20 -119.2(5) . . . . ?
C9 C10 C17A C18A 17(3) . . . . ?
C9 C10 C17A C19A 159.2(17) . . . . ?
C9 C10 C17A C20A -94.2(18) . . . . ?
C11 C10 C17 C18 179.0(5) . . . . ?
C11 C10 C17 C19 -61.1(7) . . . . ?
C11 C10 C17 C20 56.3(8) . . . . ?
C11 C10 C17A C18A -144.9(17) . . . . ?
C11 C10 C17A C19A -2(3) . . . . ?
C11 C10 C17A C20A 104.4(18) . . . . ?
C12 C2 C3 N2 167.5(5) . . . . ?
C12A C2 C3 N2 -162.6(7) . . . . ?
C16 O2 B1 O1 -5.7(4) . . . . ?
C16 O2 B1 C6 174.0(3) . . . . ?
C17 C10 C11 N5 -176.4(5) . . . . ?
C17A C10 C11 N5 165.0(14) . . . . ?
C21 N6 N7 C23 0.3(3) . . . . ?
C21 N6 N7 C24 179.4(2) . . . . ?
C21 C22 C23 N7 0.1(3) . . . . ?
C21 C22 C32 C33 -50.9(4) . . . . ?
C21 C22 C32 C34 68.6(4) . . . . ?
C21 C22 C32 C35 -171.5(3) . . . . ?
C23 N7 C24 N8 -175.7(3) . . . . ?
C23 N7 C24 C25 4.9(5) . . . . ?
C23 C22 C32 C33 129.1(3) . . . . ?
C23 C22 C32 C34 -111.4(4) . . . . ?
C23 C22 C32 C35 8.5(4) . . . . ?
C24 N7 C23 C22 -179.1(3) . . . . ?
C24 N8 C28 N9 178.5(2) . . . . ?
C24 N8 C28 C27 -0.8(4) . . . . ?
C24 C25 C26 B2 -179.9(3) . . . . ?
C24 C25 C26 C27 -0.4(4) . . . . ?
C25 C26 C27 C28 1.5(4) . . . . ?
C26 C27 C28 N8 -0.9(4) . . . . ?
C26 C27 C28 N9 180.0(3) . . . . ?
C28 N8 C24 N7 -177.5(2) . . . . ?
C28 N8 C24 C25 1.9(4) . . . . ?
C28 N9 N10 Fe1 -4.5(3) . . . . ?
C28 N9 N10 C31 -176.3(2) . . . . ?
C28 N9 C29 C30 175.4(3) . . . . ?
C29 N9 N10 Fe1 171.60(18) . . . . ?
C29 N9 N10 C31 -0.2(3) . . . . ?
C29 N9 C28 N8 -174.3(3) . . . . ?
C29 N9 C28 C27 4.9(5) . . . . ?
C29 C30 C31 N10 -0.2(3) . . . . ?
C29 C30 C37 C38 4.3(5) . . . . ?
C29 C30 C37 C39 -116.4(3) . . . . ?
C29 C30 C37 C40 124.3(3) . . . . ?
C31 C30 C37 C38 -175.1(3) . . . . ?
C31 C30 C37 C39 64.3(4) . . . . ?
C31 C30 C37 C40 -55.1(4) . . . . ?
C32 C22 C23 N7 -179.9(3) . . . . ?
C36 O4 B2 O3 4.2(5) . . . . ?
C36 O4 B2 C26 -178.8(2) . . . . ?
C37 C30 C31 N10 179.2(3) . . . . ?
C101 C102 O103 C104 -179.0(6) . . . . ?
C102 O103 C104 C105 178.2(7) . . . . ?
C111 C112 O113 C114 175.8(19) . . . . ?
C112 O113 C114 C115 -176.6(13) . . . . ?
C201 C202 O203 C204 -177.8(11) . . . . ?
C202 O203 C204 C205 -166.7(11) . . . . ?
C211 C212 O213 C214 166.6(18) . . . . ?
C212 O213 C214 C215 -146.5(17) . . . . ?
C221 C222 O223 C224 174.8(19) . . . . ?
C222 O223 C224 C225 138.2(19) . . . . ?
